data_2212827
loop_
_publ_author_name
'Sun, Jin-Yu'
'Wang, Xi-Xi'

_publ_section_title
Di-\m~1,1~-azido-bis[azido(<i>N</i>,<i>N</i>-dimethylpropane-1,3-diamine-\k^2^<i>N</i>,<i>N</i>')zinc(II)]
_journal_coeditor_code CI2322
_journal_issue 4
_journal_name_full 'Acta Crystallographica Section E'
_journal_page_first m1140
_journal_page_last m1141
_journal_paper_doi 10.1107/S1600536807012858
_journal_volume 63
_journal_year 2007
_chemical_formula_iupac '[Zn2 (N3)4 (C5 H14 N2)2]'
_chemical_formula_moiety 'C10 H28 N16 Zn2'
_chemical_formula_sum 'C10 H28 N16 Zn2'
_chemical_formula_weight 503.22
_chemical_name_systematic Di-\m~1,1~-azido-bis[azido(N,N-dimethylpropane-1,3-diamine-\k^2^N,N')zinc(II)]
_space_group_IT_number 14
_symmetry_cell_setting monoclinic
_symmetry_space_group_name_Hall '-P 2yn'
_symmetry_space_group_name_H-M 'P 1 21/n 1'
_atom_sites_solution_hydrogens geom
_atom_sites_solution_primary direct
_atom_sites_solution_secondary difmap
_audit_creation_method SHELXL97
_cell_angle_alpha 90.00
_cell_angle_beta 104.5340(10)
_cell_angle_gamma 90.00
_cell_formula_units_Z 2
_cell_length_a 9.4410(10)
_cell_length_b 11.152(2)
_cell_length_c 10.2110(10)
_cell_measurement_reflns_used 3740
_cell_measurement_temperature 298(2)
_cell_measurement_theta_max 27.5
_cell_measurement_theta_min 2.5
_cell_volume 1040.7(2)
_computing_cell_refinement 'SAINT (Bruker, 2001)'
_computing_data_collection 'SMART (Bruker, 2001)'
_computing_data_reduction SAINT
_computing_molecular_graphics 'SHELXTL (Sheldrick, 1997b)'
_computing_publication_material SHELXTL
_computing_structure_refinement 'SHELXL97 (Sheldrick, 1997a)'
_computing_structure_solution 'SHELXS97 (Sheldrick, 1997a)'
_diffrn_ambient_temperature 298(2)
_diffrn_measured_fraction_theta_full 0.999
_diffrn_measured_fraction_theta_max 0.999
_diffrn_measurement_device_type 'Bruker SMART CCD area-detector'
_diffrn_measurement_method \w
_diffrn_radiation_monochromator graphite
_diffrn_radiation_source 'fine-focus sealed tube'
_diffrn_radiation_type MoK\a
_diffrn_radiation_wavelength 0.71073
_diffrn_reflns_av_R_equivalents 0.0223
_diffrn_reflns_av_sigmaI/netI 0.0226
_diffrn_reflns_limit_h_max 11
_diffrn_reflns_limit_h_min -11
_diffrn_reflns_limit_k_max 13
_diffrn_reflns_limit_k_min -14
_diffrn_reflns_limit_l_max 12
_diffrn_reflns_limit_l_min -12
_diffrn_reflns_number 6979
_diffrn_reflns_theta_full 26.50
_diffrn_reflns_theta_max 26.50
_diffrn_reflns_theta_min 2.63
_diffrn_standards_decay_% 0
_diffrn_standards_interval_count 0
_diffrn_standards_interval_time 0
_diffrn_standards_number 0
_exptl_absorpt_coefficient_mu 2.338
_exptl_absorpt_correction_T_max 0.6395
_exptl_absorpt_correction_T_min 0.6273
_exptl_absorpt_correction_type multi-scan
_exptl_absorpt_process_details '(SADABS; Sheldrick, 1996)'
_exptl_crystal_colour colourless
_exptl_crystal_density_diffrn 1.606
_exptl_crystal_density_method 'not measured'
_exptl_crystal_description Block
_exptl_crystal_F_000 520
_exptl_crystal_size_max 0.22
_exptl_crystal_size_mid 0.21
_exptl_crystal_size_min 0.21
_refine_diff_density_max 0.400
_refine_diff_density_min -0.362
_refine_ls_extinction_method none
_refine_ls_goodness_of_fit_ref 1.072
_refine_ls_hydrogen_treatment constr
_refine_ls_matrix_type full
_refine_ls_number_parameters 129
_refine_ls_number_reflns 2145
_refine_ls_number_restraints 0
_refine_ls_restrained_S_all 1.072
_refine_ls_R_factor_all 0.0322
_refine_ls_R_factor_gt 0.0284
_refine_ls_shift/su_max 0.001
_refine_ls_shift/su_mean 0.000
_refine_ls_structure_factor_coef Fsqd
_refine_ls_weighting_details 'calc w=1/[\s^2^(Fo^2^)+(0.0484P)^2^+0.3686P] where P=(Fo^2^+2Fc^2^)/3'
_refine_ls_weighting_scheme calc
_refine_ls_wR_factor_gt 0.0806
_refine_ls_wR_factor_ref 0.0824
_reflns_number_gt 1909
_reflns_number_total 2145
_reflns_threshold_expression I>2\s(I)
_cod_data_source_file ci2322.cif
_cod_data_source_block I
_cod_original_sg_symbol_H-M 'P 21/n'
_cod_database_code 2212827
_cod_database_fobs_code 2212827

loop_
_symmetry_equiv_pos_as_xyz
'x, y, z'
'-x+1/2, y+1/2, -z+1/2'
'-x, -y, -z'
'x-1/2, -y-1/2, z-1/2'

loop_
_atom_site_type_symbol
_atom_site_label
_atom_site_fract_x
_atom_site_fract_y
_atom_site_fract_z
_atom_site_U_iso_or_equiv
_atom_site_adp_type
_atom_site_calc_flag
_atom_site_refinement_flags
_atom_site_occupancy
Zn Zn1 0.47689(3) 0.59393(2) 0.62518(3) 0.03133(12) Uani d . 1
N N1 0.2939(2) 0.68410(17) 0.65052(19) 0.0306(4) Uani d . 1
N N2 0.5550(2) 0.7404(2) 0.5522(3) 0.0472(6) Uani d . 1
H H2A 0.5978 0.7868 0.6233 0.057 Uiso calc R 1
H H2B 0.6261 0.7161 0.5138 0.057 Uiso calc R 1
N N3 0.3580(2) 0.50010(19) 0.4211(2) 0.0378(5) Uani d . 1
N N4 0.2411(2) 0.51676(17) 0.34733(19) 0.0317(4) Uani d . 1
N N5 0.1266(2) 0.5363(2) 0.2782(2) 0.0526(6) Uani d . 1
N N6 0.4716(3) 0.4889(3) 0.7800(3) 0.0646(8) Uani d . 1
N N7 0.5515(2) 0.41390(19) 0.8242(2) 0.0390(5) Uani d . 1
N N8 0.6267(3) 0.3355(3) 0.8740(3) 0.0624(7) Uani d . 1
C C1 0.2316(3) 0.7692(2) 0.5388(2) 0.0370(5) Uani d . 1
H H1A 0.1485 0.8092 0.5594 0.044 Uiso calc R 1
H H1B 0.1950 0.7233 0.4566 0.044 Uiso calc R 1
C C2 0.3346(3) 0.8639(2) 0.5112(3) 0.0406(6) Uani d . 1
H H2C 0.2783 0.9219 0.4484 0.049 Uiso calc R 1
H H2D 0.3778 0.9056 0.5950 0.049 Uiso calc R 1
C C3 0.4551(3) 0.8170(2) 0.4540(3) 0.0445(6) Uani d . 1
H H3A 0.4134 0.7713 0.3726 0.053 Uiso calc R 1
H H3B 0.5092 0.8837 0.4295 0.053 Uiso calc R 1
C C4 0.3342(3) 0.7483(3) 0.7817(3) 0.0449(6) Uani d . 1
H H4A 0.2513 0.7926 0.7939 0.067 Uiso calc R 1
H H4B 0.4134 0.8025 0.7823 0.067 Uiso calc R 1
H H4C 0.3641 0.6913 0.8538 0.067 Uiso calc R 1
C C5 0.1763(3) 0.5972(2) 0.6556(3) 0.0477(7) Uani d . 1
H H5A 0.0911 0.6398 0.6650 0.072 Uiso calc R 1
H H5B 0.2094 0.5445 0.7314 0.072 Uiso calc R 1
H H5C 0.1524 0.5511 0.5736 0.072 Uiso calc R 1

loop_
_atom_site_aniso_label
_atom_site_aniso_U_11
_atom_site_aniso_U_22
_atom_site_aniso_U_33
_atom_site_aniso_U_12
_atom_site_aniso_U_13
_atom_site_aniso_U_23
Zn1 0.02723(17) 0.02911(17) 0.03819(19) 0.00370(9) 0.00922(12) 0.00429(10)
N1 0.0276(9) 0.0302(9) 0.0364(10) 0.0021(8) 0.0125(8) 0.0017(8)
N2 0.0334(11) 0.0377(11) 0.0741(16) -0.0001(9) 0.0200(11) 0.0145(11)
N3 0.0290(10) 0.0426(11) 0.0390(11) 0.0105(9) 0.0030(8) -0.0079(9)
N4 0.0275(9) 0.0313(10) 0.0370(10) 0.0004(8) 0.0095(8) -0.0082(8)
N5 0.0313(11) 0.0659(16) 0.0532(14) 0.0076(11) -0.0031(10) -0.0131(12)
N6 0.0606(16) 0.0699(17) 0.0748(18) 0.0272(14) 0.0386(14) 0.0407(15)
N7 0.0357(11) 0.0449(13) 0.0390(12) -0.0051(10) 0.0142(9) 0.0096(9)
N8 0.0536(15) 0.0669(17) 0.0682(17) 0.0182(14) 0.0180(13) 0.0327(14)
C1 0.0305(11) 0.0390(13) 0.0397(13) 0.0085(10) 0.0053(10) 0.0023(10)
C2 0.0474(14) 0.0297(11) 0.0424(13) 0.0072(11) 0.0072(11) 0.0080(11)
C3 0.0514(15) 0.0364(13) 0.0488(15) -0.0013(11) 0.0183(12) 0.0100(11)
C4 0.0526(16) 0.0481(15) 0.0364(13) 0.0084(12) 0.0158(12) -0.0028(11)
C5 0.0370(14) 0.0447(15) 0.0684(19) -0.0019(11) 0.0262(13) 0.0052(13)

loop_
_atom_type_symbol
_atom_type_description
_atom_type_scat_dispersion_real
_atom_type_scat_dispersion_imag
_atom_type_scat_source
C C 0.0033 0.0016 'International Tables Vol C Tables 4.2.6.8 and 6.1.1.4'
H H 0.0000 0.0000 'International Tables Vol C Tables 4.2.6.8 and 6.1.1.4'
N N 0.0061 0.0033 'International Tables Vol C Tables 4.2.6.8 and 6.1.1.4'
Zn Zn 0.2839 1.4301 'International Tables Vol C Tables 4.2.6.8 and 6.1.1.4'

loop_
_geom_angle_atom_site_label_1
_geom_angle_atom_site_label_2
_geom_angle_atom_site_label_3
_geom_angle_site_symmetry_1
_geom_angle_site_symmetry_3
_geom_angle
_geom_angle_publ_flag
N6 Zn1 N2 . . 149.58(12) y
N6 Zn1 N3 . 3_666 93.17(10) y
N2 Zn1 N3 . 3_666 87.66(9) y
N6 Zn1 N1 . . 89.90(9) y
N2 Zn1 N1 . . 92.67(9) y
N3 Zn1 N1 3_666 . 173.36(8) y
N6 Zn1 N3 . . 110.04(12) y
N2 Zn1 N3 . . 99.86(10) y
N3 Zn1 N3 3_666 . 77.73(8) y
N1 Zn1 N3 . . 95.69(7) y
C4 N1 C5 . . 108.0(2) ?
C4 N1 C1 . . 110.34(18) ?
C5 N1 C1 . . 106.7(2) ?
C4 N1 Zn1 . . 108.33(15) ?
C5 N1 Zn1 . . 110.00(14) ?
C1 N1 Zn1 . . 113.35(14) ?
C3 N2 Zn1 . . 119.59(16) ?
C3 N2 H2A . . 107.4 ?
Zn1 N2 H2A . . 107.4 ?
C3 N2 H2B . . 107.4 ?
Zn1 N2 H2B . . 107.4 ?
H2A N2 H2B . . 107.0 ?
N4 N3 Zn1 . 3_666 125.45(16) ?
N4 N3 Zn1 . . 130.98(16) ?
Zn1 N3 Zn1 3_666 . 102.27(8) ?
N5 N4 N3 . . 177.6(2) ?
N7 N6 Zn1 . . 127.1(2) ?
N6 N7 N8 . . 175.6(3) ?
N1 C1 C2 . . 116.1(2) ?
N1 C1 H1A . . 108.3 ?
C2 C1 H1A . . 108.3 ?
N1 C1 H1B . . 108.3 ?
C2 C1 H1B . . 108.3 ?
H1A C1 H1B . . 107.4 ?
C3 C2 C1 . . 114.7(2) ?
C3 C2 H2C . . 108.6 ?
C1 C2 H2C . . 108.6 ?
C3 C2 H2D . . 108.6 ?
C1 C2 H2D . . 108.6 ?
H2C C2 H2D . . 107.6 ?
N2 C3 C2 . . 111.0(2) ?
N2 C3 H3A . . 109.4 ?
C2 C3 H3A . . 109.4 ?
N2 C3 H3B . . 109.4 ?
C2 C3 H3B . . 109.4 ?
H3A C3 H3B . . 108.0 ?
N1 C4 H4A . . 109.5 ?
N1 C4 H4B . . 109.5 ?
H4A C4 H4B . . 109.5 ?
N1 C4 H4C . . 109.5 ?
H4A C4 H4C . . 109.5 ?
H4B C4 H4C . . 109.5 ?
N1 C5 H5A . . 109.5 ?
N1 C5 H5B . . 109.5 ?
H5A C5 H5B . . 109.5 ?
N1 C5 H5C . . 109.5 ?
H5A C5 H5C . . 109.5 ?
H5B C5 H5C . . 109.5 ?

loop_
_geom_bond_atom_site_label_1
_geom_bond_atom_site_label_2
_geom_bond_site_symmetry_2
_geom_bond_distance
_geom_bond_publ_flag
Zn1 N6 . 1.977(2) y
Zn1 N2 . 2.011(2) y
Zn1 N3 3_666 2.031(2) y
Zn1 N1 . 2.0704(19) y
Zn1 N3 . 2.350(2) y
N1 C4 . 1.481(3) ?
N1 C5 . 1.484(3) ?
N1 C1 . 1.487(3) ?
N2 C3 . 1.466(3) ?
N2 H2A . 0.90 ?
N2 H2B . 0.90 ?
N3 N4 . 1.184(3) ?
N3 Zn1 3_666 2.031(2) ?
N4 N5 . 1.154(3) ?
N6 N7 . 1.142(3) ?
N7 N8 . 1.160(3) ?
C1 C2 . 1.509(4) ?
C1 H1A . 0.97 ?
C1 H1B . 0.97 ?
C2 C3 . 1.497(4) ?
C2 H2C . 0.97 ?
C2 H2D . 0.97 ?
C3 H3A . 0.97 ?
C3 H3B . 0.97 ?
C4 H4A . 0.96 ?
C4 H4B . 0.96 ?
C4 H4C . 0.96 ?
C5 H5A . 0.96 ?
C5 H5B . 0.96 ?
C5 H5C . 0.96 ?

loop_
_geom_hbond_atom_site_label_D
_geom_hbond_atom_site_label_H
_geom_hbond_atom_site_label_A
_geom_hbond_site_symmetry_A
_geom_hbond_distance_DH
_geom_hbond_distance_HA
_geom_hbond_distance_DA
_geom_hbond_angle_DHA
N2 H2A N5 4_676 0.90 2.50 3.346(4) 157
